data_7212405
loop_
_publ_author_name
'Constable, Edwin C.'
'Zhang, Guoqi'
'Housecroft, Catherine E.'
'Neuburger, Markus'
'Zampese, Jennifer A.'

_publ_section_title
;
 Assembling and dissembling zinc-containing coordination polymers of
 4&#x2032;-phenyl-4,2&#x2032;:6&#x2032;,4&#x2033;-terpyridine
;
_journal_issue 7
_journal_name_full CrystEngComm
_journal_page_first 2146
_journal_paper_doi 10.1039/b926598h
_journal_volume 12
_journal_year 2010
_chemical_formula_moiety 'C23 H21 N3, I4 Zn'
_chemical_formula_sum 'C23 H21 I4 N3 Zn'
_chemical_formula_weight 912.42
_chemical_name_systematic
;
?
;
_space_group_IT_number 14
_symmetry_cell_setting monoclinic
_symmetry_space_group_name_Hall '-P 2ybc'
_symmetry_space_group_name_H-M 'P 1 21/c 1'
_atom_sites_solution_hydrogens geom
_atom_sites_solution_primary direct
_atom_sites_solution_secondary difmap
_audit_creation_method SHELXL-97
_cell_angle_alpha 90.00
_cell_angle_beta 100.53(3)
_cell_angle_gamma 90.00
_cell_formula_units_Z 4
_cell_length_a 7.8681(16)
_cell_length_b 26.630(5)
_cell_length_c 13.461(3)
_cell_measurement_temperature 173(2)
_cell_volume 2773.0(10)
_computing_cell_refinement 'Stoe IPDS'
_computing_data_collection 'Stoe IPDS'
_computing_data_reduction 'Stoe IPDS'
_computing_molecular_graphics 'Bruker SHELXTL'
_computing_publication_material 'Bruker SHELXTL'
_computing_structure_refinement 'SHELXL-97 (Sheldrick, 1997)'
_computing_structure_solution 'SHELXS-97 (Sheldrick, 1990)'
_diffrn_ambient_temperature 173(2)
_diffrn_measured_fraction_theta_full 0.990
_diffrn_measured_fraction_theta_max 0.990
_diffrn_measurement_device_type 'Stoe IPDS'
_diffrn_measurement_method '\w scans'
_diffrn_radiation_monochromator graphite
_diffrn_radiation_source 'fine-focus sealed tube'
_diffrn_radiation_type MoK\a
_diffrn_radiation_wavelength 0.71073
_diffrn_reflns_av_R_equivalents 0.0860
_diffrn_reflns_av_sigmaI/netI 0.0366
_diffrn_reflns_limit_h_max 9
_diffrn_reflns_limit_h_min -9
_diffrn_reflns_limit_k_max 32
_diffrn_reflns_limit_k_min -32
_diffrn_reflns_limit_l_max 16
_diffrn_reflns_limit_l_min -16
_diffrn_reflns_number 34864
_diffrn_reflns_theta_full 26.00
_diffrn_reflns_theta_max 26.00
_diffrn_reflns_theta_min 2.17
_exptl_absorpt_coefficient_mu 5.354
_exptl_absorpt_correction_T_max 0.8559
_exptl_absorpt_correction_T_min 0.2559
_exptl_absorpt_correction_type multi-scan
_exptl_absorpt_process_details '(Blessing 1951)'
_exptl_crystal_colour yellow
_exptl_crystal_density_diffrn 2.185
_exptl_crystal_density_method 'not measured'
_exptl_crystal_description needle
_exptl_crystal_F_000 1688
_exptl_crystal_size_max 0.35
_exptl_crystal_size_mid 0.05
_exptl_crystal_size_min 0.03
_refine_diff_density_max 2.246
_refine_diff_density_min -1.688
_refine_diff_density_rms 0.101
_refine_ls_extinction_method none
_refine_ls_goodness_of_fit_ref 1.138
_refine_ls_hydrogen_treatment constr
_refine_ls_matrix_type full
_refine_ls_number_parameters 282
_refine_ls_number_reflns 5390
_refine_ls_number_restraints 0
_refine_ls_restrained_S_all 1.138
_refine_ls_R_factor_all 0.0296
_refine_ls_R_factor_gt 0.0281
_refine_ls_shift/su_max 0.002
_refine_ls_shift/su_mean 0.000
_refine_ls_structure_factor_coef Fsqd
_refine_ls_weighting_details 'calc w=1/[\s^2^(Fo^2^)+(0.0135P)^2^+7.0644P] where P=(Fo^2^+2Fc^2^)/3'
_refine_ls_weighting_scheme calc
_refine_ls_wR_factor_gt 0.0679
_refine_ls_wR_factor_ref 0.0688
_reflns_number_gt 5190
_reflns_number_total 5390
_reflns_threshold_expression >2sigma(I)
_cod_data_source_file b926598h.txt
_cod_data_source_block gq87
_cod_depositor_comments
;
The following automatic conversions were performed:

'_symmetry_cell_setting' value 'Monoclinic' changed to 'monoclinic'
according to /home/saulius/struct/CIF-dictionaries/cif_core.dic
dictionary named 'cif_core.dic' version 2.4.2 from 2011-04-26.

Automatic conversion script
Id: cif_fix_values 1891 2012-01-12 08:04:46Z andrius 
;
_cod_original_cell_volume 2773.1(10)
_cod_original_sg_symbol_Hall -P2ybc
_cod_original_sg_symbol_H-M P2(1)/c
_cod_database_code 7212405

loop_
_symmetry_equiv_pos_as_xyz
'x, y, z'
'-x, y+1/2, -z+1/2'
'-x, -y, -z'
'x, -y-1/2, z-1/2'

loop_
_atom_site_label
_atom_site_type_symbol
_atom_site_fract_x
_atom_site_fract_y
_atom_site_fract_z
_atom_site_U_iso_or_equiv
_atom_site_adp_type
_atom_site_occupancy
_atom_site_symmetry_multiplicity
_atom_site_calc_flag
_atom_site_refinement_flags
Zn1 Zn 0.56885(6) 0.154733(18) 0.36780(4) 0.03135(11) Uani 1 1 d .
I1 I 0.49097(3) 0.063661(10) 0.294743(19) 0.02983(7) Uani 1 1 d .
I2 I 0.74407(4) 0.140235(12) 0.55181(2) 0.04229(9) Uani 1 1 d .
I3 I 0.74679(4) 0.200998(11) 0.25128(2) 0.03556(8) Uani 1 1 d .
I4 I 0.29213(4) 0.207044(12) 0.37059(3) 0.05003(10) Uani 1 1 d .
N1 N 0.9708(5) -0.19553(14) -0.0091(3) 0.0386(8) Uani 1 1 d .
N2 N 0.9318(4) -0.03459(13) 0.1667(2) 0.0263(6) Uani 1 1 d .
N3 N 1.1868(4) 0.05125(14) 0.4878(2) 0.0298(7) Uani 1 1 d .
C1 C 1.0241(8) -0.24592(18) -0.0374(4) 0.0580(15) Uani 1 1 d .
H1A H 0.9433 -0.2579 -0.0969 0.087 Uiso 1 1 calc R
H1B H 1.0236 -0.2692 0.0189 0.087 Uiso 1 1 calc R
H1C H 1.1408 -0.2442 -0.0531 0.087 Uiso 1 1 calc R
C2 C 0.8855(6) -0.16482(18) -0.0794(4) 0.0418(10) Uani 1 1 d .
H2A H 0.8544 -0.1762 -0.1472 0.050 Uiso 1 1 calc R
C3 C 0.8422(6) -0.11718(17) -0.0553(3) 0.0363(9) Uani 1 1 d .
H3A H 0.7806 -0.0958 -0.1060 0.044 Uiso 1 1 calc R
C4 C 0.8886(5) -0.09997(15) 0.0440(3) 0.0282(8) Uani 1 1 d .
C5 C 0.9757(5) -0.13324(16) 0.1156(3) 0.0351(9) Uani 1 1 d .
H5A H 1.0078 -0.1230 0.1841 0.042 Uiso 1 1 calc R
C6 C 1.0149(6) -0.18029(17) 0.0877(3) 0.0391(9) Uani 1 1 d .
H6A H 1.0742 -0.2027 0.1370 0.047 Uiso 1 1 calc R
C7 C 0.8560(4) -0.04764(15) 0.0728(3) 0.0262(7) Uani 1 1 d .
C8 C 0.7587(5) -0.01383(15) 0.0059(3) 0.0273(7) Uani 1 1 d .
H8A H 0.7031 -0.0248 -0.0591 0.033 Uiso 1 1 calc R
C9 C 0.7434(4) 0.03571(14) 0.0344(3) 0.0239(7) Uani 1 1 d .
C10 C 0.8253(5) 0.04892(15) 0.1317(3) 0.0257(7) Uani 1 1 d .
H10A H 0.8189 0.0825 0.1547 0.031 Uiso 1 1 calc R
C11 C 0.9160(4) 0.01310(14) 0.1949(3) 0.0239(7) Uani 1 1 d .
C12 C 1.1919(5) 0.00400(17) 0.4539(3) 0.0326(8) Uani 1 1 d .
H12A H 1.2578 -0.0206 0.4953 0.039 Uiso 1 1 calc R
C13 C 1.1032(5) -0.00927(16) 0.3600(3) 0.0294(8) Uani 1 1 d .
H13A H 1.1077 -0.0429 0.3369 0.035 Uiso 1 1 calc R
C14 C 1.0064(4) 0.02654(15) 0.2987(3) 0.0255(7) Uani 1 1 d .
C15 C 1.0006(5) 0.07473(16) 0.3371(3) 0.0304(8) Uani 1 1 d .
H15A H 0.9325 0.0998 0.2982 0.036 Uiso 1 1 calc R
C16 C 1.0923(5) 0.08636(16) 0.4305(3) 0.0309(8) Uani 1 1 d .
H16A H 1.0893 0.1197 0.4553 0.037 Uiso 1 1 calc R
C17 C 1.2888(6) 0.06608(19) 0.5869(3) 0.0427(11) Uani 1 1 d .
H17A H 1.3857 0.0873 0.5764 0.064 Uiso 1 1 calc R
H17B H 1.3334 0.0360 0.6247 0.064 Uiso 1 1 calc R
H17C H 1.2150 0.0848 0.6251 0.064 Uiso 1 1 calc R
C18 C 0.6531(4) 0.07472(15) -0.0343(3) 0.0250(7) Uani 1 1 d .
C19 C 0.6388(5) 0.07015(16) -0.1389(3) 0.0308(8) Uani 1 1 d .
H19A H 0.6772 0.0405 -0.1671 0.037 Uiso 1 1 calc R
C20 C 0.5682(6) 0.10909(19) -0.2014(3) 0.0389(10) Uani 1 1 d .
H20A H 0.5598 0.1060 -0.2725 0.047 Uiso 1 1 calc R
C21 C 0.5103(6) 0.15212(19) -0.1621(3) 0.0436(11) Uani 1 1 d .
H21A H 0.4636 0.1787 -0.2058 0.052 Uiso 1 1 calc R
C22 C 0.5202(6) 0.15672(18) -0.0587(3) 0.0402(10) Uani 1 1 d .
H22A H 0.4792 0.1862 -0.0312 0.048 Uiso 1 1 calc R
C23 C 0.5903(5) 0.11789(16) 0.0044(3) 0.0324(8) Uani 1 1 d .
H23A H 0.5955 0.1208 0.0752 0.039 Uiso 1 1 calc R

loop_
_atom_site_aniso_label
_atom_site_aniso_U_11
_atom_site_aniso_U_22
_atom_site_aniso_U_33
_atom_site_aniso_U_23
_atom_site_aniso_U_13
_atom_site_aniso_U_12
Zn1 0.0327(2) 0.0284(2) 0.0359(2) -0.00224(19) 0.01420(18) -0.00474(18)
I1 0.03095(13) 0.02617(14) 0.03344(13) -0.00216(10) 0.00872(9) -0.00383(9)
I2 0.06452(19) 0.03400(16) 0.02974(14) 0.00266(11) 0.01229(12) -0.01176(13)
I3 0.04340(15) 0.03282(15) 0.03356(14) 0.00214(10) 0.01519(11) -0.00777(11)
I4 0.03854(16) 0.03644(18) 0.0807(2) -0.01431(15) 0.02566(15) -0.00165(12)
N1 0.050(2) 0.0219(18) 0.051(2) 0.0056(15) 0.0278(17) 0.0028(15)
N2 0.0230(14) 0.0279(17) 0.0272(15) 0.0020(13) 0.0021(11) 0.0010(12)
N3 0.0276(15) 0.0365(19) 0.0249(15) 0.0031(14) 0.0039(12) -0.0067(14)
C1 0.098(4) 0.026(2) 0.065(3) 0.004(2) 0.055(3) 0.014(3)
C2 0.056(3) 0.034(2) 0.040(2) -0.0024(19) 0.022(2) 0.002(2)
C3 0.043(2) 0.028(2) 0.038(2) 0.0013(17) 0.0073(17) 0.0057(17)
C4 0.0255(17) 0.0241(19) 0.036(2) 0.0009(15) 0.0069(14) -0.0007(14)
C5 0.038(2) 0.027(2) 0.040(2) 0.0055(17) 0.0065(17) 0.0023(16)
C6 0.047(2) 0.029(2) 0.044(2) 0.0095(18) 0.0156(19) 0.0059(18)
C7 0.0238(16) 0.0237(19) 0.0319(18) 0.0007(15) 0.0076(14) -0.0016(14)
C8 0.0279(18) 0.0274(19) 0.0262(17) -0.0003(15) 0.0038(14) -0.0012(15)
C9 0.0201(15) 0.0253(19) 0.0274(17) 0.0009(14) 0.0069(13) -0.0013(13)
C10 0.0285(17) 0.0234(18) 0.0268(17) 0.0010(14) 0.0090(14) 0.0019(14)
C11 0.0224(16) 0.0247(18) 0.0251(17) 0.0023(14) 0.0053(13) -0.0013(13)
C12 0.0337(19) 0.034(2) 0.0287(19) 0.0071(16) 0.0022(15) -0.0037(16)
C13 0.0297(18) 0.027(2) 0.0309(19) 0.0044(15) 0.0044(14) -0.0037(15)
C14 0.0203(16) 0.028(2) 0.0296(18) 0.0028(15) 0.0069(13) -0.0007(14)
C15 0.0296(18) 0.030(2) 0.0305(19) 0.0013(16) 0.0017(14) 0.0031(15)
C16 0.0346(19) 0.027(2) 0.0309(19) -0.0006(16) 0.0055(15) -0.0031(16)
C17 0.046(2) 0.047(3) 0.029(2) -0.0011(19) -0.0071(18) -0.013(2)
C18 0.0248(16) 0.0259(19) 0.0244(17) 0.0017(14) 0.0045(13) -0.0017(14)
C19 0.0313(19) 0.033(2) 0.0259(18) -0.0009(16) 0.0008(14) -0.0039(16)
C20 0.041(2) 0.048(3) 0.0248(19) 0.0055(18) -0.0033(16) -0.007(2)
C21 0.046(2) 0.043(3) 0.037(2) 0.014(2) -0.0079(18) 0.001(2)
C22 0.045(2) 0.030(2) 0.044(2) 0.0049(19) 0.0039(18) 0.0089(18)
C23 0.038(2) 0.031(2) 0.0277(19) 0.0016(16) 0.0044(15) 0.0051(17)

loop_
_atom_type_symbol
_atom_type_description
_atom_type_scat_dispersion_real
_atom_type_scat_dispersion_imag
_atom_type_scat_source
C C 0.0033 0.0016 'International Tables Vol C Tables 4.2.6.8 and 6.1.1.4'
H H 0.0000 0.0000 'International Tables Vol C Tables 4.2.6.8 and 6.1.1.4'
N N 0.0061 0.0033 'International Tables Vol C Tables 4.2.6.8 and 6.1.1.4'
Zn Zn 0.2839 1.4301 'International Tables Vol C Tables 4.2.6.8 and 6.1.1.4'
I I -0.4742 1.8119 'International Tables Vol C Tables 4.2.6.8 and 6.1.1.4'

loop_
_geom_angle_atom_site_label_1
_geom_angle_atom_site_label_2
_geom_angle_atom_site_label_3
_geom_angle
I4 Zn1 I3 107.52(3)
I4 Zn1 I2 111.22(3)
I3 Zn1 I2 112.97(2)
I4 Zn1 I1 111.10(2)
I3 Zn1 I1 108.91(2)
I2 Zn1 I1 105.13(2)
C2 N1 C6 120.5(4)
C2 N1 C1 120.2(4)
C6 N1 C1 119.2(4)
C11 N2 C7 117.7(3)
C12 N3 C16 120.2(3)
C12 N3 C17 120.8(4)
C16 N3 C17 118.9(4)
N1 C1 H1A 109.5
N1 C1 H1B 109.5
H1A C1 H1B 109.5
N1 C1 H1C 109.5
H1A C1 H1C 109.5
H1B C1 H1C 109.5
N1 C2 C3 121.0(4)
N1 C2 H2A 119.5
C3 C2 H2A 119.5
C2 C3 C4 119.9(4)
C2 C3 H3A 120.1
C4 C3 H3A 120.1
C5 C4 C3 117.6(4)
C5 C4 C7 120.2(4)
C3 C4 C7 122.1(4)
C6 C5 C4 120.1(4)
C6 C5 H5A 119.9
C4 C5 H5A 119.9
N1 C6 C5 120.9(4)
N1 C6 H6A 119.5
C5 C6 H6A 119.5
N2 C7 C8 122.5(4)
N2 C7 C4 115.0(3)
C8 C7 C4 122.5(3)
C9 C8 C7 120.0(3)
C9 C8 H8A 120.0
C7 C8 H8A 120.0
C8 C9 C10 116.9(3)
C8 C9 C18 123.4(3)
C10 C9 C18 119.7(3)
C11 C10 C9 120.0(4)
C11 C10 H10A 120.0
C9 C10 H10A 120.0
N2 C11 C10 122.9(3)
N2 C11 C14 116.2(3)
C10 C11 C14 120.9(3)
N3 C12 C13 120.9(4)
N3 C12 H12A 119.6
C13 C12 H12A 119.6
C12 C13 C14 120.0(4)
C12 C13 H13A 120.0
C14 C13 H13A 120.0
C15 C14 C13 117.6(3)
C15 C14 C11 121.9(3)
C13 C14 C11 120.4(4)
C16 C15 C14 120.3(4)
C16 C15 H15A 119.8
C14 C15 H15A 119.8
N3 C16 C15 120.9(4)
N3 C16 H16A 119.5
C15 C16 H16A 119.5
N3 C17 H17A 109.5
N3 C17 H17B 109.5
H17A C17 H17B 109.5
N3 C17 H17C 109.5
H17A C17 H17C 109.5
H17B C17 H17C 109.5
C23 C18 C19 118.7(4)
C23 C18 C9 120.6(3)
C19 C18 C9 120.6(4)
C20 C19 C18 119.8(4)
C20 C19 H19A 120.1
C18 C19 H19A 120.1
C21 C20 C19 121.0(4)
C21 C20 H20A 119.5
C19 C20 H20A 119.5
C20 C21 C22 119.9(4)
C20 C21 H21A 120.0
C22 C21 H21A 120.0
C21 C22 C23 119.5(4)
C21 C22 H22A 120.3
C23 C22 H22A 120.3
C22 C23 C18 121.1(4)
C22 C23 H23A 119.5
C18 C23 H23A 119.5

loop_
_geom_bond_atom_site_label_1
_geom_bond_atom_site_label_2
_geom_bond_distance
Zn1 I4 2.5909(7)
Zn1 I3 2.5963(7)
Zn1 I2 2.6340(10)
Zn1 I1 2.6465(7)
N1 C2 1.335(6)
N1 C6 1.348(6)
N1 C1 1.476(6)
N2 C11 1.338(5)
N2 C7 1.341(5)
N3 C12 1.342(6)
N3 C16 1.347(5)
N3 C17 1.478(5)
C1 H1A 0.9800
C1 H1B 0.9800
C1 H1C 0.9800
C2 C3 1.368(6)
C2 H2A 0.9500
C3 C4 1.397(6)
C3 H3A 0.9500
C4 C5 1.394(6)
C4 C7 1.481(5)
C5 C6 1.360(6)
C5 H5A 0.9500
C6 H6A 0.9500
C7 C8 1.399(5)
C8 C9 1.385(5)
C8 H8A 0.9500
C9 C10 1.396(5)
C9 C18 1.483(5)
C10 C11 1.386(5)
C10 H10A 0.9500
C11 C14 1.490(5)
C12 C13 1.374(5)
C12 H12A 0.9500
C13 C14 1.393(5)
C13 H13A 0.9500
C14 C15 1.387(6)
C15 C16 1.366(5)
C15 H15A 0.9500
C16 H16A 0.9500
C17 H17A 0.9800
C17 H17B 0.9800
C17 H17C 0.9800
C18 C23 1.389(6)
C18 C19 1.397(5)
C19 C20 1.386(6)
C19 H19A 0.9500
C20 C21 1.374(7)
C20 H20A 0.9500
C21 C22 1.386(7)
C21 H21A 0.9500
C22 C23 1.387(6)
C22 H22A 0.9500
C23 H23A 0.9500
